data_1001651
loop_
_publ_author_name
'Kahn-Harari, A'
'Mazerolles, L'
'Michel, D'
'Robert, F'

_publ_section_title 'Structural description of La3 Nb O7'
_journal_coden_ASTM JSSCBI
_journal_name_full 'Journal of Solid State Chemistry'
_journal_page_first 103
_journal_page_last 106
_journal_paper_doi 10.1006/jssc.1995.1189
_journal_volume 116
_journal_year 1995
_chemical_formula_structural 'La3 (Nb O5) O2'
_chemical_formula_sum 'La3 Nb O7'
_chemical_name_systematic 'Trilanthanum catena-pentaoxoniobate dioxide'
_space_group_IT_number 62
_symmetry_cell_setting orthorhombic
_symmetry_Int_Tables_number 62
_symmetry_space_group_name_Hall '-P 2ac 2n'
_symmetry_space_group_name_H-M 'P n m a'
_cell_angle_alpha 90
_cell_angle_beta 90
_cell_angle_gamma 90
_cell_formula_units_Z 4
_cell_length_a 7.747(1)
_cell_length_b 11.149(1)
_cell_length_c 7.611(1)
_cell_volume 657.4
_refine_ls_R_factor_all 0.029
_cod_database_code 1001651

loop_
_symmetry_equiv_pos_as_xyz
x,y,z
1/2+x,1/2-y,1/2-z
-x,1/2+y,-z
1/2-x,-y,1/2+z
-x,-y,-z
1/2-x,1/2+y,1/2+z
x,1/2-y,z
1/2+x,y,1/2-z

loop_
_atom_site_label
_atom_site_type_symbol
_atom_site_symmetry_multiplicity
_atom_site_Wyckoff_symbol
_atom_site_fract_x
_atom_site_fract_y
_atom_site_fract_z
_atom_site_occupancy
_atom_site_attached_hydrogens
_atom_site_calc_flag
La1 La3+ 8 d 0.2506(1) 0.4759 0.4494 1. 0 d
La2 La3+ 4 c 0.0016(5) 0.25 0.7668(1) 1. 0 d
Nb1 Nb5+ 4 c 0.9889(7) 0.25 0.2516(1) 1. 0 d
O1 O2- 8 d 0.9600(8) 0.3768(7) 0.4233(8) 1. 0 d
O2 O2- 4 c 0.2487(14) 0.25 0.3186(9) 1. 0 d
O3 O2- 8 d 0.2491(12) 0.3811(4) 0.7242(6) 1. 0 d
O4 O2- 8 d 0.9637(11) 0.8736(8) 0.9392(10) 1. 0 d

loop_
_atom_type_symbol
_atom_type_oxidation_number
La3+ 3.000
Nb5+ 5.000
O2- -2.000
